data_8104009
loop_
_publ_author_name
'Burnus, R.'
'Zajonc, A.'
'Meyer, G.'

_publ_section_title
;
 Crystal structure of copper(I) tetraiodogallate(III), Cu Ga I4
;
_journal_name_full 'Zeitschrift fuer Kristallographie (149,1979-)'
_journal_page_first 62
_journal_page_last 62
_journal_volume 210
_journal_year 1995
_chemical_formula_sum 'Cu Ga I4'
_chemical_name_systematic 'Cu (Ga I4)'
_space_group_IT_number 82
_symmetry_space_group_name_Hall 'I -4'
_symmetry_space_group_name_H-M 'I -4'
_cell_angle_alpha 90
_cell_angle_beta 90
_cell_angle_gamma 90
_cell_formula_units_Z 2
_cell_length_a 6.1226
_cell_length_b 6.1226
_cell_length_c 11.497
_cell_volume 430.979
_citation_journal_id_ASTM ZEKRDZ
_cod_data_source_file Burnus_ZEKRDZ_1995_1670.cif
_cod_data_source_block Cu1Ga1I4
_cod_original_cell_volume 430.9792
_cod_original_formula_sum 'Cu1 Ga1 I4'
_cod_database_code 8104009

loop_
_symmetry_equiv_pos_as_xyz
x,y,z
y,-x,-z
-x,-y,z
-y,x,-z
x+1/2,y+1/2,z+1/2
y+1/2,-x+1/2,-z+1/2
-x+1/2,-y+1/2,z+1/2
-y+1/2,x+1/2,-z+1/2

loop_
_atom_site_label
_atom_site_type_symbol
_atom_site_fract_x
_atom_site_fract_y
_atom_site_fract_z
_atom_site_occupancy
_atom_site_U_iso_or_equiv
I1 I-1 0.74884 0.76094 0.87611 1 0.0
Ga1 Ga+3 0.5 1 0.75 1 0.0
Cu1 Cu+1 1 1 0.5 1 0.0
